data_7200187
loop_
_publ_author_name
'Lin, Jiao-Min'
'Huang, Bei-Shu'
'Guan, Yang-Fan'
'Liu, Zhao-Qing'
'Wang, Dong-Yao'
'Dong, Wen'

_publ_section_title
;
 Syntheses, structures and properties of seven H2BTA coordinating 3-D
 metallic complexes containing 0-, 1-, 2-, and 3-D frameworks (H2BTA =
 bis(tetrazolyl)amine)
;
_journal_issue 2
_journal_name_full CrystEngComm
_journal_page_first 329
_journal_paper_doi 10.1039/b809415b
_journal_volume 11
_journal_year 2009
_chemical_formula_moiety 'C4 H6 Mn N18 Na2 O2'
_chemical_formula_sum 'C4 H6 Mn N18 Na2 O2'
_chemical_formula_weight 439.19
_chemical_name_systematic
;
?
;
_space_group_IT_number 14
_symmetry_cell_setting monoclinic
_symmetry_space_group_name_Hall '-P 2ybc'
_symmetry_space_group_name_H-M 'P 1 21/c 1'
_atom_sites_solution_hydrogens geom
_atom_sites_solution_primary direct
_atom_sites_solution_secondary difmap
_audit_creation_method SHELXL-97
_cell_angle_alpha 90.00
_cell_angle_beta 108.874(2)
_cell_angle_gamma 90.00
_cell_formula_units_Z 2
_cell_length_a 9.4412(2)
_cell_length_b 9.6151(2)
_cell_length_c 8.6398(2)
_cell_measurement_reflns_used 1714
_cell_measurement_temperature 296(2)
_cell_measurement_theta_max 27.510
_cell_measurement_theta_min 2.28
_cell_volume 742.13(3)
_computing_cell_refinement 'SAINT (Bruker, 2001-2005)'
_computing_data_collection 'SMART (Bruker, 2001-2005) '
_computing_data_reduction SAINT
_computing_molecular_graphics 'SHELXTL (Bruker, 2001-2005)'
_computing_publication_material SHELXTL
_computing_structure_refinement 'SHELXL-97 (Sheldrick, 1997)'
_computing_structure_solution 'SHELXS-97 (Sheldrick, 1997)'
_diffrn_ambient_temperature 296(2)
_diffrn_measured_fraction_theta_full 0.984
_diffrn_measured_fraction_theta_max 0.984
_diffrn_measurement_device_type 'Bruker SMART APEX CCD area detector'
_diffrn_measurement_method 'phi and omega scans'
_diffrn_radiation_monochromator graphite
_diffrn_radiation_source 'fine-focus sealed tube'
_diffrn_radiation_type MoK\a
_diffrn_radiation_wavelength 0.71073
_diffrn_reflns_av_R_equivalents 0.0371
_diffrn_reflns_av_sigmaI/netI 0.0395
_diffrn_reflns_limit_h_max 11
_diffrn_reflns_limit_h_min -12
_diffrn_reflns_limit_k_max 12
_diffrn_reflns_limit_k_min -12
_diffrn_reflns_limit_l_max 11
_diffrn_reflns_limit_l_min -10
_diffrn_reflns_number 6008
_diffrn_reflns_theta_full 27.51
_diffrn_reflns_theta_max 27.51
_diffrn_reflns_theta_min 2.28
_diffrn_standards_decay_% 0
_diffrn_standards_interval_count 0
_diffrn_standards_interval_time .
_diffrn_standards_number 0
_exptl_absorpt_coefficient_mu 1.002
_exptl_absorpt_correction_T_max 0.939
_exptl_absorpt_correction_T_min 0.817
_exptl_absorpt_correction_type empirical
_exptl_absorpt_process_details 'SADABS (Sheldrick, 1996)'
_exptl_crystal_colour colorless
_exptl_crystal_density_diffrn 1.965
_exptl_crystal_density_method 'not measured'
_exptl_crystal_description block
_exptl_crystal_F_000 430
_exptl_crystal_size_max 0.202
_exptl_crystal_size_mid 0.195
_exptl_crystal_size_min 0.063
_refine_diff_density_max 0.316
_refine_diff_density_min -0.345
_refine_diff_density_rms 0.086
_refine_ls_extinction_coef 0.022(2)
_refine_ls_extinction_expression Fc^*^=kFc[1+0.001xFc^2^\l^3^/sin(2\q)]^-1/4^
_refine_ls_extinction_method SHELXL
_refine_ls_goodness_of_fit_ref 1.057
_refine_ls_hydrogen_treatment refall
_refine_ls_matrix_type full
_refine_ls_number_parameters 137
_refine_ls_number_reflns 1686
_refine_ls_number_restraints 0
_refine_ls_restrained_S_all 1.057
_refine_ls_R_factor_all 0.0430
_refine_ls_R_factor_gt 0.0322
_refine_ls_shift/su_max 0.141
_refine_ls_shift/su_mean 0.015
_refine_ls_structure_factor_coef Fsqd
_refine_ls_weighting_details 'calc w=1/[\s^2^(Fo^2^)+(0.0317P)^2^+0.3461P] where P=(Fo^2^+2Fc^2^)/3'
_refine_ls_weighting_scheme calc
_refine_ls_wR_factor_gt 0.0724
_refine_ls_wR_factor_ref 0.0772
_reflns_number_gt 1396
_reflns_number_total 1614
_reflns_threshold_expression >2sigma(I)
_cod_data_source_file b809415b.txt
_cod_data_source_block 2
_cod_original_sg_symbol_H-M P21/c
_cod_database_code 7200187

loop_
_symmetry_equiv_pos_as_xyz
'x, y, z'
'-x, y+1/2, -z+1/2'
'-x, -y, -z'
'x, -y-1/2, z-1/2'

loop_
_atom_site_label
_atom_site_type_symbol
_atom_site_fract_x
_atom_site_fract_y
_atom_site_fract_z
_atom_site_U_iso_or_equiv
_atom_site_adp_type
_atom_site_occupancy
_atom_site_symmetry_multiplicity
_atom_site_calc_flag
_atom_site_refinement_flags
_atom_site_disorder_assembly
_atom_site_disorder_group
Mn1 Mn 0.0000 0.5000 0.0000 0.01558(15) Uani 1 2 d S . .
Na1 Na 0.38706(10) 0.30763(10) 0.05534(12) 0.0323(3) Uani 1 1 d . . .
N2 N 0.35178(19) 0.5638(2) 0.0810(2) 0.0253(4) Uani 1 1 d . . .
N1 N 0.22542(18) 0.59707(18) 0.1165(2) 0.0217(4) Uani 1 1 d . . .
N3 N 0.4417(2) 0.6692(2) 0.1144(3) 0.0334(5) Uani 1 1 d . . .
N4 N 0.3810(2) 0.7754(2) 0.1753(3) 0.0355(5) Uani 1 1 d . . .
C1 C 0.2495(2) 0.7257(2) 0.1741(3) 0.0212(5) Uani 1 1 d . . .
N7 N -0.1699(2) 0.6305(2) 0.2340(2) 0.0255(4) Uani 1 1 d . . .
N9 N -0.05238(19) 0.82137(19) 0.3291(2) 0.0228(4) Uani 1 1 d . . .
N8 N -0.17315(19) 0.7413(2) 0.3189(2) 0.0252(4) Uani 1 1 d . . .
C2 C 0.0210(2) 0.7532(2) 0.2452(3) 0.0193(5) Uani 1 1 d . . .
N6 N -0.04705(19) 0.63542(19) 0.1840(2) 0.0212(4) Uani 1 1 d . . .
N5 N 0.1505(2) 0.8033(2) 0.2253(3) 0.0311(5) Uani 1 1 d . . .
O2 O 0.3575(3) 0.0680(3) -0.0034(4) 0.0663(7) Uani 1 1 d . . .
H1 H 0.179(3) 0.882(3) 0.261(3) 0.042(8) Uiso 1 1 d . . .
H3 H 0.353(6) 0.028(6) 0.063(7) 0.11(2) Uiso 1 1 d . . .
H2 H 0.358(16) 0.036(15) -0.06(2) 0.49(11) Uiso 1 1 d . . .

loop_
_atom_site_aniso_label
_atom_site_aniso_U_11
_atom_site_aniso_U_22
_atom_site_aniso_U_33
_atom_site_aniso_U_23
_atom_site_aniso_U_13
_atom_site_aniso_U_12
Mn1 0.0177(2) 0.0116(2) 0.0193(2) -0.00082(17) 0.00862(17) -0.00116(17)
Na1 0.0276(5) 0.0299(6) 0.0415(6) -0.0004(4) 0.0139(4) 0.0050(4)
N2 0.0182(9) 0.0257(11) 0.0334(11) -0.0040(8) 0.0104(8) 0.0013(8)
N1 0.0175(9) 0.0190(10) 0.0307(10) -0.0039(8) 0.0107(7) -0.0013(7)
N3 0.0234(10) 0.0352(12) 0.0460(13) -0.0130(10) 0.0173(9) -0.0061(8)
N4 0.0277(11) 0.0335(12) 0.0539(14) -0.0200(10) 0.0250(10) -0.0118(9)
C1 0.0185(10) 0.0216(12) 0.0260(11) -0.0053(9) 0.0107(9) -0.0032(8)
N7 0.0244(10) 0.0232(10) 0.0335(11) -0.0083(8) 0.0158(8) -0.0042(8)
N9 0.0207(9) 0.0203(10) 0.0313(10) -0.0078(8) 0.0140(8) -0.0042(7)
N8 0.0230(10) 0.0223(10) 0.0335(11) -0.0087(8) 0.0137(8) -0.0047(8)
C2 0.0202(10) 0.0168(11) 0.0225(11) -0.0040(8) 0.0090(8) 0.0005(8)
N6 0.0229(9) 0.0188(9) 0.0264(10) -0.0061(8) 0.0141(8) -0.0029(7)
N5 0.0306(11) 0.0224(11) 0.0504(13) -0.0176(10) 0.0270(10) -0.0108(9)
O2 0.098(2) 0.0371(13) 0.0740(18) 0.0052(13) 0.0416(16) 0.0031(12)

loop_
_atom_type_symbol
_atom_type_description
_atom_type_scat_dispersion_real
_atom_type_scat_dispersion_imag
_atom_type_scat_source
C C 0.0033 0.0016 'International Tables Vol C Tables 4.2.6.8 and 6.1.1.4'
H H 0.0000 0.0000 'International Tables Vol C Tables 4.2.6.8 and 6.1.1.4'
N N 0.0061 0.0033 'International Tables Vol C Tables 4.2.6.8 and 6.1.1.4'
O O 0.0106 0.0060 'International Tables Vol C Tables 4.2.6.8 and 6.1.1.4'
Mn Mn 0.3368 0.7283 'International Tables Vol C Tables 4.2.6.8 and 6.1.1.4'
Na Na 0.0362 0.0249 'International Tables Vol C Tables 4.2.6.8 and 6.1.1.4'

loop_
_geom_angle_atom_site_label_1
_geom_angle_atom_site_label_2
_geom_angle_atom_site_label_3
_geom_angle
_geom_angle_site_symmetry_1
_geom_angle_site_symmetry_3
_geom_angle_publ_flag
N1 Mn1 N1 180.0 . 3_565 ?
N1 Mn1 N6 79.29(6) . . ?
N1 Mn1 N6 100.71(6) 3_565 . ?
N1 Mn1 N6 100.71(6) . 3_565 ?
N1 Mn1 N6 79.29(6) 3_565 3_565 ?
N6 Mn1 N6 180.00(6) . 3_565 ?
N1 Mn1 N9 87.21(7) . 4_575 ?
N1 Mn1 N9 92.79(7) 3_565 4_575 ?
N6 Mn1 N9 88.24(7) . 4_575 ?
N6 Mn1 N9 91.76(7) 3_565 4_575 ?
N1 Mn1 N9 92.79(7) . 2_545 ?
N1 Mn1 N9 87.21(7) 3_565 2_545 ?
N6 Mn1 N9 91.76(7) . 2_545 ?
N6 Mn1 N9 88.24(7) 3_565 2_545 ?
N9 Mn1 N9 180.00(6) 4_575 2_545 ?
O2 Na1 N2 166.09(10) . . ?
O2 Na1 N3 90.83(10) . 3_665 ?
N2 Na1 N3 95.35(7) . 3_665 ?
O2 Na1 N8 78.52(9) . 2_545 ?
N2 Na1 N8 93.41(7) . 2_545 ?
N3 Na1 N8 166.70(7) 3_665 2_545 ?
O2 Na1 N4 94.67(10) . 2_645 ?
N2 Na1 N4 97.66(7) . 2_645 ?
N3 Na1 N4 91.02(7) 3_665 2_645 ?
N8 Na1 N4 97.72(7) 2_545 2_645 ?
O2 Na1 N7 90.82(10) . 3_565 ?
N2 Na1 N7 77.60(6) . 3_565 ?
N3 Na1 N7 83.18(7) 3_665 3_565 ?
N8 Na1 N7 88.96(6) 2_545 3_565 ?
N4 Na1 N7 172.08(7) 2_645 3_565 ?
N3 N2 N1 108.95(17) . . ?
N3 N2 Na1 133.94(14) . . ?
N1 N2 Na1 113.71(13) . . ?
C1 N1 N2 104.32(16) . . ?
C1 N1 Mn1 125.44(14) . . ?
N2 N1 Mn1 125.02(13) . . ?
N2 N3 N4 110.30(18) . . ?
N2 N3 Na1 115.97(15) . 3_665 ?
N4 N3 Na1 126.18(15) . 3_665 ?
C1 N4 N3 103.73(18) . . ?
C1 N4 Na1 123.72(16) . 2_655 ?
N3 N4 Na1 95.52(14) . 2_655 ?
N4 C1 N1 112.70(19) . . ?
N4 C1 N5 122.2(2) . . ?
N1 C1 N5 125.07(19) . . ?
N8 N7 N6 109.16(16) . . ?
N8 N7 Na1 100.96(13) . 3_565 ?
N6 N7 Na1 99.54(12) . 3_565 ?
C2 N9 N8 105.13(17) . . ?
C2 N9 Mn1 134.77(14) . 2 ?
N8 N9 Mn1 119.06(13) . 2 ?
N7 N8 N9 109.24(17) . . ?
N7 N8 Na1 125.90(13) . 2 ?
N9 N8 Na1 124.82(13) . 2 ?
N6 C2 N9 111.64(18) . . ?
N6 C2 N5 125.87(19) . . ?
N9 C2 N5 122.48(19) . . ?
C2 N6 N7 104.83(16) . . ?
C2 N6 Mn1 127.35(14) . . ?
N7 N6 Mn1 126.69(13) . . ?
C2 N5 C1 125.0(2) . . ?
C2 N5 H1 118.1(19) . . ?
C1 N5 H1 116.1(19) . . ?
Na1 O2 H3 113(5) . . ?
Na1 O2 H2 130(10) . . ?
H3 O2 H2 117(10) . . ?

loop_
_geom_bond_atom_site_label_1
_geom_bond_atom_site_label_2
_geom_bond_distance
_geom_bond_site_symmetry_2
_geom_bond_publ_flag
Mn1 N1 2.2423(17) . ?
Mn1 N1 2.2423(17) 3_565 ?
Mn1 N6 2.2083(17) . ?
Mn1 N6 2.2083(17) 3_565 ?
Mn1 N9 2.2143(17) 4_575 ?
Mn1 N9 2.2143(17) 2_545 ?
Na1 O2 2.357(3) . ?
Na1 N2 2.505(2) . ?
Na1 N3 2.519(2) 3_665 ?
Na1 N8 2.662(2) 2_545 ?
Na1 N4 2.647(2) 2_645 ?
Na1 N7 2.737(2) 3_565 ?
N2 N3 1.294(3) . ?
N2 N1 1.363(2) . ?
N1 C1 1.325(3) . ?
N3 N4 1.358(3) . ?
N3 Na1 2.519(2) 3_665 ?
N4 C1 1.327(3) . ?
N4 Na1 2.647(2) 2_655 ?
C1 N5 1.377(3) . ?
N7 N8 1.299(3) . ?
N7 N6 1.363(2) . ?
N7 Na1 2.737(2) 3_565 ?
N9 C2 1.327(3) . ?
N9 N8 1.355(2) . ?
N9 Mn1 2.2143(17) 2 ?
N8 Na1 2.662(2) 2 ?
C2 N6 1.325(3) . ?
C2 N5 1.375(3) . ?
N5 H1 0.83(3) . ?
O2 H3 0.70(6) . ?
O2 H2 0.61(15) . ?
